data_1547616
loop_
_publ_author_name
'Shankar, Majji'
'Guntreddi, Tirumaleswararao'
'Ramesh, E.'
'Sahoo, Akhila K.'

_publ_section_title
;
 Transformable Sulfoximine Assisted One-Pot Double Annulation of Vinylic
 C-H Bonds with Unactivated Alkynes.
;
_journal_issue 20
_journal_name_full 'Organic letters'
_journal_page_first 5665
_journal_page_last 5668
_journal_paper_doi 10.1021/acs.orglett.7b02824
_journal_volume 19
_journal_year 2017
_chemical_formula_sum 'C22 H19 N O'
_chemical_formula_weight 313.38
_chemical_name_systematic
; 
 ? 
;
_space_group_IT_number 14
_symmetry_cell_setting monoclinic
_symmetry_space_group_name_Hall '-P 2ybc'
_symmetry_space_group_name_H-M 'P 1 21/c 1'
_atom_sites_solution_hydrogens geom
_atom_sites_solution_primary direct
_atom_sites_solution_secondary difmap
_audit_creation_method SHELXL-97
_cell_angle_alpha 90.00
_cell_angle_beta 106.025(6)
_cell_angle_gamma 90.00
_cell_formula_units_Z 4
_cell_length_a 10.190(2)
_cell_length_b 17.463(3)
_cell_length_c 9.5878(15)
_cell_measurement_reflns_used 3132
_cell_measurement_temperature 298(2)
_cell_measurement_theta_max 1.000
_cell_measurement_theta_min 0.8294
_cell_volume 1639.8(5)
_computing_cell_refinement 'Bruker SMART'
_computing_data_collection 'Bruker SMART'
_computing_data_reduction 'Bruker SAINT'
_computing_molecular_graphics 'Mercury v. 1.3 (CCDC)'
_computing_publication_material 'SHELXL-97 (Sheldrick, 1997)'
_computing_structure_refinement 'SHELXL-97 (Sheldrick, 1997)'
_computing_structure_solution 'SHELXS-97 (Sheldrick, 1990)'
_diffrn_ambient_temperature 298(2)
_diffrn_measured_fraction_theta_full 0.997
_diffrn_measured_fraction_theta_max 0.997
_diffrn_measurement_device_type 'CCD area detector'
_diffrn_measurement_method 'phi and omega scans'
_diffrn_radiation_monochromator graphite
_diffrn_radiation_source 'fine-focus sealed tube'
_diffrn_radiation_type MoK\a
_diffrn_radiation_wavelength 0.71073
_diffrn_reflns_av_R_equivalents 0.1477
_diffrn_reflns_av_sigmaI/netI 0.0645
_diffrn_reflns_limit_h_max 12
_diffrn_reflns_limit_h_min -12
_diffrn_reflns_limit_k_max 21
_diffrn_reflns_limit_k_min -21
_diffrn_reflns_limit_l_max 11
_diffrn_reflns_limit_l_min -11
_diffrn_reflns_number 26139
_diffrn_reflns_theta_full 25.41
_diffrn_reflns_theta_max 25.41
_diffrn_reflns_theta_min 2.33
_exptl_absorpt_coefficient_mu 0.077
_exptl_absorpt_correction_T_max 1.000
_exptl_absorpt_correction_T_min 0.8294
_exptl_absorpt_correction_type empirical
_exptl_absorpt_process_details sadabs
_exptl_crystal_colour yellow
_exptl_crystal_density_diffrn 1.269
_exptl_crystal_density_method 'not measured'
_exptl_crystal_description plate
_exptl_crystal_F_000 664
_exptl_crystal_size_max 0.2
_exptl_crystal_size_mid 0.1
_exptl_crystal_size_min 0.09
_refine_diff_density_max 0.165
_refine_diff_density_min -0.231
_refine_diff_density_rms 0.049
_refine_ls_extinction_method none
_refine_ls_goodness_of_fit_ref 1.046
_refine_ls_hydrogen_treatment mixed
_refine_ls_matrix_type full
_refine_ls_number_parameters 220
_refine_ls_number_reflns 3013
_refine_ls_number_restraints 0
_refine_ls_restrained_S_all 1.046
_refine_ls_R_factor_all 0.1205
_refine_ls_R_factor_gt 0.0578
_refine_ls_shift/su_max 0.000
_refine_ls_shift/su_mean 0.000
_refine_ls_structure_factor_coef Fsqd
_refine_ls_weighting_details 'calc w=1/[\s^2^(Fo^2^)+(0.0490P)^2^+0.4720P] where P=(Fo^2^+2Fc^2^)/3'
_refine_ls_weighting_scheme calc
_refine_ls_wR_factor_gt 0.1068
_refine_ls_wR_factor_ref 0.1283
_reflns_number_gt 1798
_reflns_number_total 3013
_reflns_threshold_expression >2sigma(I)
_cod_data_source_file ol7b02824_si_004.cif
_cod_data_source_block shanker21
_cod_depositor_comments 'Adding full bibliography for 1547615--1547616.cif.'
_cod_original_sg_symbol_H-M 'P 21/c'
_cod_database_code 1547616

loop_
_symmetry_equiv_pos_as_xyz
'x, y, z'
'-x, y+1/2, -z+1/2'
'-x, -y, -z'
'x, -y-1/2, z-1/2'

loop_
_atom_site_label
_atom_site_type_symbol
_atom_site_fract_x
_atom_site_fract_y
_atom_site_fract_z
_atom_site_U_iso_or_equiv
_atom_site_adp_type
_atom_site_occupancy
_atom_site_symmetry_multiplicity
_atom_site_calc_flag
_atom_site_refinement_flags
O1 O 0.23412(17) 0.11997(9) 0.77844(19) 0.0424(5) Uani 1 1 d .
N1 N 0.42108(18) 0.10241(10) 0.69165(19) 0.0285(5) Uani 1 1 d .
C3 C 0.6615(2) 0.11057(14) 0.7034(2) 0.0327(6) Uani 1 1 d .
C4 C 0.5227(2) 0.13854(13) 0.6402(2) 0.0299(6) Uani 1 1 d .
C5 C 0.5636(3) -0.00873(13) 0.7674(2) 0.0340(6) Uani 1 1 d .
C6 C 0.4397(2) 0.02426(12) 0.7391(2) 0.0296(6) Uani 1 1 d .
C7 C 0.6816(2) 0.03634(14) 0.7626(2) 0.0351(6) Uani 1 1 d .
C8 C 0.2648(2) 0.20616(13) 0.6000(3) 0.0349(6) Uani 1 1 d .
C9 C 0.3008(2) 0.14210(13) 0.6969(3) 0.0318(6) Uani 1 1 d .
C10 C 0.7757(3) 0.15762(17) 0.7153(3) 0.0456(7) Uani 1 1 d .
H10 H 0.7634 0.2081 0.6837 0.055 Uiso 1 1 calc R
C11 C 0.3521(3) 0.22920(13) 0.5246(3) 0.0402(7) Uani 1 1 d .
H11 H 0.3234 0.2673 0.4550 0.048 Uiso 1 1 calc R
C12 C 0.4846(3) 0.19855(13) 0.5460(3) 0.0364(6) Uani 1 1 d .
C13 C 0.3131(2) -0.02054(13) 0.7324(3) 0.0318(6) Uani 1 1 d .
C14 C 0.2157(3) -0.03080(14) 0.6005(3) 0.0387(6) Uani 1 1 d .
H14 H 0.2263 -0.0065 0.5180 0.046 Uiso 1 1 calc R
C15 C 0.8159(3) 0.00976(17) 0.8171(3) 0.0499(7) Uani 1 1 d .
H15 H 0.8306 -0.0401 0.8523 0.060 Uiso 1 1 calc R
C16 C 0.9260(3) 0.0553(2) 0.8199(3) 0.0569(8) Uani 1 1 d .
H16 H 1.0141 0.0359 0.8532 0.068 Uiso 1 1 calc R
C17 C 0.9054(3) 0.12993(19) 0.7730(3) 0.0533(8) Uani 1 1 d .
H17 H 0.9800 0.1619 0.7806 0.064 Uiso 1 1 calc R
C18 C 0.1032(3) -0.07661(16) 0.5905(3) 0.0509(8) Uani 1 1 d .
H18 H 0.0385 -0.0832 0.5015 0.061 Uiso 1 1 calc R
C19 C 0.2951(3) -0.05691(14) 0.8545(3) 0.0422(7) Uani 1 1 d .
H19 H 0.3592 -0.0505 0.9439 0.051 Uiso 1 1 calc R
C20 C 0.1821(3) -0.10266(15) 0.8434(3) 0.0507(8) Uani 1 1 d .
H20 H 0.1705 -0.1269 0.9256 0.061 Uiso 1 1 calc R
C21 C 0.1344(3) 0.24731(16) 0.5932(3) 0.0541(8) Uani 1 1 d .
H21A H 0.1218 0.2881 0.5235 0.081 Uiso 1 1 calc R
H21B H 0.1384 0.2681 0.6869 0.081 Uiso 1 1 calc R
H21C H 0.0594 0.2121 0.5647 0.081 Uiso 1 1 calc R
C22 C 0.5745(3) 0.23529(16) 0.4620(3) 0.0538(8) Uani 1 1 d .
H22A H 0.6417 0.1990 0.4509 0.081 Uiso 1 1 calc R
H22B H 0.6193 0.2793 0.5140 0.081 Uiso 1 1 calc R
H22C H 0.5192 0.2508 0.3681 0.081 Uiso 1 1 calc R
C23 C 0.5862(3) -0.09238(14) 0.8073(3) 0.0541(8) Uani 1 1 d .
H23A H 0.4996 -0.1179 0.7886 0.081 Uiso 1 1 calc R
H23B H 0.6338 -0.0968 0.9084 0.081 Uiso 1 1 calc R
H23C H 0.6395 -0.1155 0.7503 0.081 Uiso 1 1 calc R
C24 C 0.0870(3) -0.11265(15) 0.7124(4) 0.0547(8) Uani 1 1 d .
H24 H 0.0115 -0.1438 0.7058 0.066 Uiso 1 1 calc R

loop_
_atom_site_aniso_label
_atom_site_aniso_U_11
_atom_site_aniso_U_22
_atom_site_aniso_U_33
_atom_site_aniso_U_23
_atom_site_aniso_U_13
_atom_site_aniso_U_12
O1 0.0408(11) 0.0380(10) 0.0548(12) -0.0006(9) 0.0237(9) 0.0013(9)
N1 0.0285(11) 0.0258(11) 0.0320(11) 0.0013(9) 0.0098(9) 0.0013(9)
C3 0.0333(15) 0.0377(15) 0.0301(13) -0.0050(11) 0.0136(11) -0.0011(12)
C4 0.0305(15) 0.0295(14) 0.0312(13) -0.0031(11) 0.0109(11) -0.0027(11)
C5 0.0390(16) 0.0299(14) 0.0317(14) 0.0007(11) 0.0072(12) 0.0043(12)
C6 0.0357(15) 0.0252(13) 0.0270(13) -0.0004(10) 0.0070(11) 0.0006(12)
C7 0.0342(16) 0.0406(16) 0.0301(14) -0.0052(11) 0.0084(12) 0.0060(12)
C8 0.0346(16) 0.0277(14) 0.0384(15) -0.0029(12) 0.0033(12) 0.0004(12)
C9 0.0304(15) 0.0280(14) 0.0359(14) -0.0077(11) 0.0074(12) -0.0028(12)
C10 0.0399(18) 0.0543(18) 0.0450(17) -0.0023(13) 0.0158(14) -0.0085(15)
C11 0.0506(18) 0.0259(14) 0.0370(15) 0.0027(11) 0.0002(13) -0.0003(12)
C12 0.0421(17) 0.0316(14) 0.0343(15) -0.0009(12) 0.0089(12) -0.0068(12)
C13 0.0366(16) 0.0250(13) 0.0352(14) -0.0013(11) 0.0121(12) -0.0003(11)
C14 0.0406(17) 0.0387(15) 0.0366(15) -0.0029(12) 0.0102(13) -0.0073(13)
C15 0.0402(18) 0.0585(19) 0.0503(18) 0.0004(14) 0.0113(14) 0.0133(16)
C16 0.0335(18) 0.087(3) 0.0494(19) -0.0055(17) 0.0093(14) 0.0098(17)
C17 0.0322(18) 0.082(2) 0.0465(18) -0.0074(17) 0.0129(14) -0.0109(16)
C18 0.0463(18) 0.0539(18) 0.0517(18) -0.0126(14) 0.0121(15) -0.0115(15)
C19 0.0554(19) 0.0367(15) 0.0373(16) 0.0036(12) 0.0176(14) -0.0035(14)
C20 0.065(2) 0.0394(17) 0.0575(19) 0.0076(14) 0.0344(17) -0.0035(15)
C21 0.0383(17) 0.0440(17) 0.074(2) 0.0046(15) 0.0048(15) 0.0104(14)
C22 0.063(2) 0.0483(18) 0.0521(18) 0.0114(14) 0.0197(16) -0.0091(15)
C23 0.058(2) 0.0347(16) 0.067(2) 0.0051(14) 0.0126(16) 0.0123(14)
C24 0.056(2) 0.0423(17) 0.075(2) -0.0081(16) 0.0335(18) -0.0164(15)

loop_
_atom_type_symbol
_atom_type_description
_atom_type_scat_dispersion_real
_atom_type_scat_dispersion_imag
_atom_type_scat_source
C C 0.0033 0.0016 'International Tables Vol C Tables 4.2.6.8 and 6.1.1.4'
H H 0.0000 0.0000 'International Tables Vol C Tables 4.2.6.8 and 6.1.1.4'
N N 0.0061 0.0033 'International Tables Vol C Tables 4.2.6.8 and 6.1.1.4'
O O 0.0106 0.0060 'International Tables Vol C Tables 4.2.6.8 and 6.1.1.4'

loop_
_geom_angle_atom_site_label_1
_geom_angle_atom_site_label_2
_geom_angle_atom_site_label_3
_geom_angle
C4 N1 C9 121.13(18)
C4 N1 C6 119.35(18)
C9 N1 C6 119.52(19)
C10 C3 C7 118.8(2)
C10 C3 C4 121.6(2)
C7 C3 C4 119.5(2)
C12 C4 N1 118.1(2)
C12 C4 C3 126.6(2)
N1 C4 C3 115.2(2)
C6 C5 C7 120.1(2)
C6 C5 C23 122.2(2)
C7 C5 C23 117.6(2)
C5 C6 N1 120.4(2)
C5 C6 C13 122.4(2)
N1 C6 C13 116.6(2)
C15 C7 C3 118.3(2)
C15 C7 C5 122.8(2)
C3 C7 C5 118.9(2)
C11 C8 C9 119.3(2)
C11 C8 C21 122.7(2)
C9 C8 C21 117.9(2)
O1 C9 N1 120.1(2)
O1 C9 C8 124.6(2)
N1 C9 C8 115.2(2)
C17 C10 C3 120.7(3)
C8 C11 C12 123.5(2)
C4 C12 C11 118.1(2)
C4 C12 C22 124.9(2)
C11 C12 C22 117.1(2)
C14 C13 C19 118.8(2)
C14 C13 C6 120.0(2)
C19 C13 C6 121.1(2)
C18 C14 C13 120.7(2)
C16 C15 C7 121.7(3)
C15 C16 C17 119.6(3)
C10 C17 C16 120.6(3)
C24 C18 C14 119.8(3)
C20 C19 C13 120.1(3)
C24 C20 C19 120.5(3)
C20 C24 C18 120.0(3)

loop_
_geom_bond_atom_site_label_1
_geom_bond_atom_site_label_2
_geom_bond_distance
O1 C9 1.231(3)
N1 C4 1.412(3)
N1 C9 1.421(3)
N1 C6 1.435(3)
C3 C10 1.404(3)
C3 C7 1.407(3)
C3 C4 1.460(3)
C4 C12 1.368(3)
C5 C6 1.346(3)
C5 C7 1.448(3)
C5 C23 1.512(3)
C6 C13 1.495(3)
C7 C15 1.402(3)
C8 C11 1.352(3)
C8 C9 1.436(3)
C8 C21 1.496(3)
C10 C17 1.372(4)
C11 C12 1.415(3)
C12 C22 1.518(3)
C13 C14 1.386(3)
C13 C19 1.389(3)
C14 C18 1.379(3)
C15 C16 1.369(4)
C16 C17 1.376(4)
C18 C24 1.377(4)
C19 C20 1.381(4)
C20 C24 1.369(4)
